data_7125650
loop_
_publ_author_name
'Bousfiha, Asmae'
'Dim\'e, Abdou K D'
'Mankou-Makaya, Amelle'
'Echaubard, Julie'
'Berthelot, Mathieu'
'Cattey, H\'el\`ene'
'Romieu, Anthony'
'Roger, Julien'
'Devillers, Charles H.'

_publ_section_title
;
 Regioselective C-H amination of free base porphyrins via electrogenerated
 pyridinium-porphyrins and stabilization of easily oxidized
 amino-porphyrins by protonation.
;
_journal_issue 6
_journal_name_full 'Chemical communications (Cambridge, England)'
_journal_page_first 884
_journal_page_last 887
_journal_paper_doi 10.1039/c9cc07351e
_journal_volume 56
_journal_year 2020
_chemical_formula_moiety 'C41 H50 N5 O Zn, B F4, 2(C H2 Cl2), 0.63(O H2)'
_chemical_formula_sum 'C43 H55.26 B Cl4 F4 N5 O1.63 Zn'
_chemical_formula_weight 962.24
_space_group_crystal_system monoclinic
_space_group_IT_number 14
_space_group_name_Hall '-P 2yn'
_space_group_name_H-M_alt 'P 1 21/n 1'
_symmetry_space_group_name_Hall '-P 2yn'
_atom_sites_solution_hydrogens mixed
_audit_creation_date 2019-05-09
_audit_creation_method
;
Olex2 1.2
(compiled 2018.05.29 svn.r3508 for OlexSys, GUI svn.r5506)
;
_audit_update_record
;
2019-10-11 deposited with the CCDC.	2019-12-12 downloaded from the CCDC.
;
_cell_angle_alpha 90
_cell_angle_beta 99.255(2)
_cell_angle_gamma 90
_cell_formula_units_Z 4
_cell_length_a 11.0207(5)
_cell_length_b 15.2513(8)
_cell_length_c 27.7168(15)
_cell_measurement_reflns_used 9571
_cell_measurement_temperature 100
_cell_measurement_theta_max 27.50
_cell_measurement_theta_min 2.98
_cell_volume 4598.0(4)
_computing_cell_refinement 'SAINT V8.38A (Bruker, 2016)'
_computing_data_collection 'APEX3 (Bruker, 2015)'
_computing_data_reduction 'SAINT V8.38A (Bruker, 2016)'
_computing_molecular_graphics 'Olex2 (Dolomanov et al., 2009)'
_computing_publication_material 'Olex2 (Dolomanov et al., 2009)'
_computing_structure_refinement 'ShelXL (Sheldrick, 2015)'
_computing_structure_solution 'ShelXT (Sheldrick, 2015)'
_diffrn_ambient_temperature 100
_diffrn_detector CMOS
_diffrn_detector_area_resol_mean '1024 x 1024'
_diffrn_detector_type 'Photon 100'
_diffrn_measured_fraction_theta_full 0.997
_diffrn_measured_fraction_theta_max 0.996
_diffrn_measurement_device '\k-geometry diffractometer triump Mo'
_diffrn_measurement_device_type 'Bruker D8 VENTURE'
_diffrn_measurement_method '\f and \w scans''
_diffrn_radiation_collimation '0.6 mm'
_diffrn_radiation_monochromator 'TRIUMPH curved crystal'
_diffrn_radiation_probe x-ray
_diffrn_radiation_type MoK\a
_diffrn_radiation_wavelength 0.71073
_diffrn_reflns_av_R_equivalents 0.0345
_diffrn_reflns_av_unetI/netI 0.0207
_diffrn_reflns_Laue_measured_fraction_full 0.997
_diffrn_reflns_Laue_measured_fraction_max 0.996
_diffrn_reflns_limit_h_max 10
_diffrn_reflns_limit_h_min -14
_diffrn_reflns_limit_k_max 19
_diffrn_reflns_limit_k_min -19
_diffrn_reflns_limit_l_max 36
_diffrn_reflns_limit_l_min -36
_diffrn_reflns_number 92164
_diffrn_reflns_point_group_measured_fraction_full 0.997
_diffrn_reflns_point_group_measured_fraction_max 0.996
_diffrn_reflns_theta_full 25.242
_diffrn_reflns_theta_max 27.553
_diffrn_reflns_theta_min 2.899
_diffrn_source 'X-ray tube'
_diffrn_source_target Mo
_diffrn_source_type 'Siemens KFF Mo 2K-90C'
_diffrn_standards_number 0
_exptl_absorpt_coefficient_mu 0.823
_exptl_absorpt_correction_T_max 0.7456
_exptl_absorpt_correction_T_min 0.6929
_exptl_absorpt_correction_type multi-scan
_exptl_absorpt_process_details
'SADABS-2016/2 (Bruker,2016/2) was used for absorption correction. wR2(int) was 0.0544 before and 0.0463 after correction. The Ratio of minimum to maximum transmission is 0.9293.'
_exptl_crystal_colour 'clear light red'
_exptl_crystal_colour_lustre clear
_exptl_crystal_colour_modifier light
_exptl_crystal_colour_primary red
_exptl_crystal_density_diffrn 1.390
_exptl_crystal_description prism
_exptl_crystal_F_000 2001
_exptl_crystal_recrystallization_method
'The material was recrystallised from a mixture of heptane and DCM  by slow evaporation'
_exptl_crystal_size_max 0.29
_exptl_crystal_size_mid 0.28
_exptl_crystal_size_min 0.2
_refine_diff_density_max 3.526
_refine_diff_density_min -1.742
_refine_diff_density_rms 0.121
_refine_ls_extinction_method none
_refine_ls_goodness_of_fit_ref 1.035
_refine_ls_hydrogen_treatment constr
_refine_ls_matrix_type full
_refine_ls_number_parameters 590
_refine_ls_number_reflns 10589
_refine_ls_number_restraints 0
_refine_ls_restrained_S_all 1.035
_refine_ls_R_factor_all 0.0894
_refine_ls_R_factor_gt 0.0765
_refine_ls_shift/su_max 0.001
_refine_ls_shift/su_mean 0.000
_refine_ls_structure_factor_coef Fsqd
_refine_ls_weighting_details 'w=1/[\s^2^(Fo^2^)+(0.1171P)^2^+17.3008P] where P=(Fo^2^+2Fc^2^)/3'
_refine_ls_weighting_scheme calc
_refine_ls_wR_factor_gt 0.2048
_refine_ls_wR_factor_ref 0.2184
_reflns_Friedel_coverage 0.000
_reflns_number_gt 8936
_reflns_number_total 10589
_reflns_threshold_expression 'I > 2\s(I)'
_cod_data_source_file c9cc07351e2.cif
_cod_data_source_block ZnTTBPPyBF4
_cod_depositor_comments 'Adding full bibliography for 7125649--7125650.cif.'
_cod_database_code 7125650
_shelx_shelxl_version_number 2018/3
_shelx_space_group_comment
;
The symmetry employed for this shelxl refinement is uniquely defined
by the following loop, which should always be used as a source of
symmetry information in preference to the above space-group names.
They are only intended as comments.
;
_shelx_estimated_absorpt_t_max 0.853
_shelx_estimated_absorpt_t_min 0.796
_olex2_refinement_description
;
1. Fixed Uiso
 At 1.2 times of:
  All C(H) groups, All C(H,H) groups
 At 1.5 times of:
  All C(H,H,H) groups, All O(H,H) groups
2. Others
 Fixed Sof: B2(0.67) F3(0.67) F4(0.67) F5(0.67) F6(0.67) B2A(0.33) F3A(0.33)
 F4A(0.33) F5A(0.33) F6A(0.33) O2(0.63)
3.a Free rotating group:
 B2(F3,F4,F5,F6)
3.b Rotating group:
 O1(H1A,H1B)
3.c Secondary CH2 refined with riding coordinates:
 C44(H44A,H44B), C42(H42A,H42B)
3.d Aromatic/amide H refined with riding coordinates:
 C3(H3), C6(H6), C8(H8), C11(H11), C13(H13), C16(H16), C18(H18), C21(H21),
 C22(H22), C23(H23), C24(H24), C25(H25)
3.e Idealised Me refined as rotating group:
 C27(H27A,H27B,H27C), C28(H28A,H28B,H28C), C29(H29A,H29B,H29C), C31(H31A,H31B,
 H31C), C32(H32A,H32B,H32C), C33(H33A,H33B,H33C), C35(H35A,H35B,H35C), C36(H36A,
 H36B,H36C), C37(H37A,H37B,H37C), C39(H39A,H39B,H39C), C40(H40A,H40B,H40C),
 C41(H41A,H41B,H41C)
;
_olex2_diffrn_ambient_temperature_device 'Oxford Cryosystems'
_olex2_submission_special_instructions 'No special instructions were received'

loop_
_space_group_symop_operation_xyz
'x, y, z'
'-x+1/2, y+1/2, -z+1/2'
'-x, -y, -z'
'x-1/2, -y-1/2, z-1/2'

loop_
_atom_site_label
_atom_site_type_symbol
_atom_site_fract_x
_atom_site_fract_y
_atom_site_fract_z
_atom_site_U_iso_or_equiv
_atom_site_adp_type
_atom_site_occupancy
_atom_site_site_symmetry_order
_atom_site_calc_flag
_atom_site_refinement_flags_posn
_atom_site_refinement_flags_occupancy
_atom_site_disorder_assembly
_atom_site_disorder_group
O1 O 0.5841(2) 0.22407(18) 0.28456(11) 0.0278(6) Uani 1 1 d . . . .
H1A H 0.534285 0.178217 0.268959 0.042 Uiso 1 1 d GR . . .
H1B H 0.592596 0.205907 0.317669 0.042 Uiso 1 1 d GR . . .
Zn Zn 0.50073(3) 0.35394(3) 0.27137(2) 0.01650(13) Uani 1 1 d . . . .
C1 C 0.2141(3) 0.2674(2) 0.27037(13) 0.0192(6) Uani 1 1 d . . . .
N1 N 0.3881(3) 0.3387(2) 0.32296(10) 0.0200(6) Uani 1 1 d . . . .
C2 C 0.2750(3) 0.3008(2) 0.31517(12) 0.0194(6) Uani 1 1 d . . . .
N2 N 0.6273(3) 0.41907(19) 0.32283(10) 0.0194(6) Uani 1 1 d . . . .
C3 C 0.2275(3) 0.2974(2) 0.36071(13) 0.0222(7) Uani 1 1 d . . . .
H3 H 0.149751 0.274550 0.364964 0.027 Uiso 1 1 calc R . . .
N3 N 0.5935(3) 0.39946(19) 0.21805(10) 0.0195(6) Uani 1 1 d . . . .
C4 C 0.3124(3) 0.3324(3) 0.39646(13) 0.0245(7) Uani 1 1 d . . . .
N4 N 0.3551(3) 0.3132(2) 0.21884(10) 0.0190(6) Uani 1 1 d . . . .
C5 C 0.4148(3) 0.3579(2) 0.37207(12) 0.0223(7) Uani 1 1 d . . . .
N5 N 0.0951(3) 0.2300(2) 0.27660(11) 0.0216(6) Uani 1 1 d . . . .
C6 C 0.5248(3) 0.3959(3) 0.39407(12) 0.0239(7) Uani 1 1 d . . . .
H6 H 0.535069 0.402946 0.428543 0.029 Uiso 1 1 calc R . . .
C7 C 0.6217(3) 0.4247(2) 0.37136(13) 0.0219(7) Uani 1 1 d . . . .
C8 C 0.7284(3) 0.4697(3) 0.39629(14) 0.0269(8) Uani 1 1 d . . . .
H8 H 0.746055 0.481128 0.430394 0.032 Uiso 1 1 calc R . . .
C9 C 0.7993(3) 0.4931(3) 0.36282(14) 0.0249(7) Uani 1 1 d . . . .
C10 C 0.7338(3) 0.4602(2) 0.31604(13) 0.0202(7) Uani 1 1 d . . . .
C11 C 0.7694(3) 0.4688(2) 0.27024(13) 0.0224(7) Uani 1 1 d . . . .
H11 H 0.845817 0.497116 0.269365 0.027 Uiso 1 1 calc R . . .
C12 C 0.7052(3) 0.4404(2) 0.22581(13) 0.0220(7) Uani 1 1 d . . . .
C13 C 0.7478(4) 0.4529(2) 0.17991(14) 0.0256(7) Uani 1 1 d . . . .
H13 H 0.823428 0.479345 0.175633 0.031 Uiso 1 1 calc R . . .
C14 C 0.6622(4) 0.4206(3) 0.14387(14) 0.0267(8) Uani 1 1 d . . . .
C15 C 0.5639(3) 0.3870(2) 0.16842(12) 0.0220(7) Uani 1 1 d . . . .
C16 C 0.4546(4) 0.3480(2) 0.14712(13) 0.0243(7) Uani 1 1 d . . . .
H16 H 0.441098 0.344652 0.112440 0.029 Uiso 1 1 calc R . . .
C17 C 0.3621(3) 0.3132(2) 0.17033(12) 0.0220(7) Uani 1 1 d . . . .
C18 C 0.2603(4) 0.2662(3) 0.14391(13) 0.0273(8) Uani 1 1 d . . . .
H18 H 0.244576 0.258543 0.109450 0.033 Uiso 1 1 calc R . . .
C19 C 0.1897(3) 0.2342(3) 0.17579(13) 0.0246(7) Uani 1 1 d . . . .
C20 C 0.2488(3) 0.2689(2) 0.22394(12) 0.0197(7) Uani 1 1 d . . . .
C21 C 0.0921(3) 0.1493(2) 0.29680(14) 0.0239(7) Uani 1 1 d . . . .
H21 H 0.165059 0.115180 0.303032 0.029 Uiso 1 1 calc R . . .
C22 C -0.0157(4) 0.1167(3) 0.30832(16) 0.0307(8) Uani 1 1 d . . . .
H22 H -0.017756 0.060337 0.322706 0.037 Uiso 1 1 calc R . . .
C23 C -0.1216(4) 0.1672(3) 0.29869(19) 0.0388(10) Uani 1 1 d . . . .
H23 H -0.197412 0.145177 0.305828 0.047 Uiso 1 1 calc R . . .
C24 C -0.1161(4) 0.2494(3) 0.2788(2) 0.0420(11) Uani 1 1 d . . . .
H24 H -0.187896 0.284677 0.272429 0.050 Uiso 1 1 calc R . . .
C25 C -0.0058(3) 0.2805(3) 0.26794(17) 0.0325(9) Uani 1 1 d . . . .
H25 H -0.001367 0.337446 0.254431 0.039 Uiso 1 1 calc R . . .
C26 C 0.3027(4) 0.3399(3) 0.45043(14) 0.0324(9) Uani 1 1 d . . . .
C27 C 0.3141(5) 0.4363(4) 0.46719(16) 0.0439(12) Uani 1 1 d . . . .
H27A H 0.394549 0.459220 0.462651 0.066 Uiso 1 1 calc GR . . .
H27B H 0.305907 0.439910 0.501824 0.066 Uiso 1 1 calc GR . . .
H27C H 0.249051 0.471030 0.447763 0.066 Uiso 1 1 calc GR . . .
C28 C 0.4006(5) 0.2829(4) 0.48123(16) 0.0461(12) Uani 1 1 d . . . .
H28A H 0.392095 0.222125 0.469762 0.069 Uiso 1 1 calc GR . . .
H28B H 0.389782 0.285533 0.515610 0.069 Uiso 1 1 calc GR . . .
H28C H 0.482588 0.304740 0.478006 0.069 Uiso 1 1 calc GR . . .
C29 C 0.1752(5) 0.3065(3) 0.45831(16) 0.0402(10) Uani 1 1 d . . . .
H29A H 0.111002 0.340725 0.438051 0.060 Uiso 1 1 calc GR . . .
H29B H 0.167018 0.313093 0.492812 0.060 Uiso 1 1 calc GR . . .
H29C H 0.166621 0.244534 0.449077 0.060 Uiso 1 1 calc GR . . .
C30 C 0.9189(4) 0.5431(3) 0.37100(17) 0.0362(10) Uani 1 1 d . . . .
C31 C 0.9060(5) 0.6300(3) 0.3431(2) 0.0546(15) Uani 1 1 d . . . .
H31A H 0.880977 0.618500 0.308164 0.082 Uiso 1 1 calc GR . . .
H31B H 0.985076 0.660805 0.348331 0.082 Uiso 1 1 calc GR . . .
H31C H 0.843748 0.666340 0.355052 0.082 Uiso 1 1 calc GR . . .
C32 C 1.0230(4) 0.4875(4) 0.35538(17) 0.0437(12) Uani 1 1 d . . . .
H32A H 1.023445 0.429233 0.370329 0.066 Uiso 1 1 calc GR . . .
H32B H 1.102177 0.516294 0.366190 0.066 Uiso 1 1 calc GR . . .
H32C H 1.009398 0.481625 0.319709 0.066 Uiso 1 1 calc GR . . .
C33 C 0.9550(5) 0.5620(5) 0.4261(2) 0.0637(19) Uani 1 1 d . . . .
H33A H 0.892615 0.599598 0.437022 0.096 Uiso 1 1 calc GR . . .
H33B H 1.034836 0.591853 0.431960 0.096 Uiso 1 1 calc GR . . .
H33C H 0.960653 0.506712 0.444286 0.096 Uiso 1 1 calc GR . . .
C34 C 0.6703(5) 0.4213(3) 0.08975(15) 0.0391(10) Uani 1 1 d . . . .
C35 C 0.6659(7) 0.3277(5) 0.0694(2) 0.070(2) Uani 1 1 d . . . .
H35A H 0.734381 0.293609 0.087114 0.105 Uiso 1 1 calc GR . . .
H35B H 0.672701 0.329436 0.034598 0.105 Uiso 1 1 calc GR . . .
H35C H 0.587931 0.300095 0.073521 0.105 Uiso 1 1 calc GR . . .
C36 C 0.5704(6) 0.4776(5) 0.0622(2) 0.0662(18) Uani 1 1 d . . . .
H36A H 0.578253 0.537579 0.075112 0.099 Uiso 1 1 calc GR . . .
H36B H 0.489988 0.453839 0.066195 0.099 Uiso 1 1 calc GR . . .
H36C H 0.577827 0.478209 0.027477 0.099 Uiso 1 1 calc GR . . .
C37 C 0.7954(6) 0.4621(5) 0.0829(2) 0.0618(17) Uani 1 1 d . . . .
H37A H 0.862575 0.425406 0.099380 0.093 Uiso 1 1 calc GR . . .
H37B H 0.802427 0.521128 0.097035 0.093 Uiso 1 1 calc GR . . .
H37C H 0.800336 0.465483 0.047957 0.093 Uiso 1 1 calc GR . . .
C38 C 0.0881(5) 0.1666(4) 0.15942(19) 0.0502(14) Uani 1 1 d . . . .
C39 C 0.1371(6) 0.0744(4) 0.1872(2) 0.0589(15) Uani 1 1 d . . . .
H39A H 0.145503 0.082323 0.222694 0.088 Uiso 1 1 calc GR . . .
H39B H 0.217049 0.058602 0.178535 0.088 Uiso 1 1 calc GR . . .
H39C H 0.077795 0.027451 0.176939 0.088 Uiso 1 1 calc GR . . .
C40 C -0.0365(6) 0.1825(6) 0.1697(3) 0.079(2) Uani 1 1 d . . . .
H40A H -0.063802 0.241017 0.157947 0.119 Uiso 1 1 calc GR . . .
H40B H -0.036388 0.178914 0.204980 0.119 Uiso 1 1 calc GR . . .
H40C H -0.092579 0.138274 0.152937 0.119 Uiso 1 1 calc GR . . .
C41 C 0.0861(5) 0.1432(4) 0.10574(17) 0.0486(13) Uani 1 1 d . . . .
H41A H 0.065946 0.195462 0.085500 0.073 Uiso 1 1 calc GR . . .
H41B H 0.024040 0.097781 0.096023 0.073 Uiso 1 1 calc GR . . .
H41C H 0.167118 0.121168 0.101251 0.073 Uiso 1 1 calc GR . . .
B2 B 0.0837(3) 0.5288(3) 0.20409(13) 0.045(4) Uani 0.67 1 d . P A 1
F3 F 0.2039(3) 0.5176(4) 0.19464(18) 0.0737(18) Uani 0.67 1 d G P A 1
F4 F 0.0079(4) 0.5576(5) 0.16147(15) 0.127(4) Uani 0.67 1 d G P A 1
F5 F 0.0395(5) 0.4488(3) 0.2190(3) 0.105(4) Uani 0.67 1 d G P A 1
F6 F 0.0834(6) 0.5914(4) 0.24117(19) 0.110(3) Uani 0.67 1 d G P A 1
B2A B 0.108(3) 0.515(2) 0.2130(13) 0.052(6) Uani 0.33 1 d . P B 2
F3A F 0.2177(11) 0.5047(9) 0.2494(5) 0.085(4) Uani 0.33 1 d . P B 2
F4A F 0.1344(11) 0.5700(8) 0.1778(4) 0.061(3) Uani 0.33 1 d . P B 2
F5A F 0.0529(10) 0.4451(7) 0.1944(4) 0.046(2) Uani 0.33 1 d . P B 2
F6A F 0.0302(9) 0.5619(6) 0.2397(3) 0.0344(19) Uani 0.33 1 d . P B 2
Cl3 Cl 0.7880(2) 0.30071(15) 0.50055(7) 0.0946(7) Uani 1 1 d . . C 1
Cl4 Cl 0.8468(3) 0.24091(16) 0.40760(10) 0.1063(8) Uani 1 1 d . . C 1
C44 C 0.7705(10) 0.2205(6) 0.4565(3) 0.099(3) Uani 1 1 d . . C 1
H44A H 0.681789 0.213412 0.443967 0.119 Uiso 1 1 calc R . C 1
H44B H 0.800781 0.164350 0.471899 0.119 Uiso 1 1 calc R . C 1
Cl1 Cl 0.24748(19) 1.05181(16) 0.42617(7) 0.0874(6) Uani 1 1 d . . . .
Cl2 Cl 0.3965(2) 0.90204(12) 0.46628(6) 0.0828(6) Uani 1 1 d . . . .
C42 C 0.3605(7) 0.9763(4) 0.4186(2) 0.0617(16) Uani 1 1 d . . . .
H42A H 0.436123 1.008605 0.414448 0.074 Uiso 1 1 calc R . . .
H42B H 0.333260 0.943150 0.388028 0.074 Uiso 1 1 calc R . . .
O2 O 0.5438(7) 0.1731(5) 0.3816(2) 0.0654(19) Uani 0.63 1 d . P . .

loop_
_atom_site_aniso_label
_atom_site_aniso_U_11
_atom_site_aniso_U_22
_atom_site_aniso_U_33
_atom_site_aniso_U_23
_atom_site_aniso_U_13
_atom_site_aniso_U_12
O1 0.0210(12) 0.0283(14) 0.0351(14) 0.0049(11) 0.0073(11) 0.0025(10)
Zn 0.0159(2) 0.0200(2) 0.0139(2) 0.00022(13) 0.00354(14) -0.00173(14)
C1 0.0148(15) 0.0205(16) 0.0219(16) -0.0001(13) 0.0019(12) 0.0000(12)
N1 0.0175(13) 0.0272(15) 0.0157(13) -0.0006(11) 0.0035(10) -0.0023(11)
C2 0.0178(15) 0.0213(16) 0.0200(16) 0.0017(12) 0.0055(12) 0.0009(12)
N2 0.0212(14) 0.0201(14) 0.0169(13) 0.0009(11) 0.0032(10) -0.0013(11)
C3 0.0209(16) 0.0251(17) 0.0222(16) 0.0023(13) 0.0084(13) 0.0003(13)
N3 0.0207(14) 0.0206(14) 0.0181(13) 0.0013(11) 0.0053(11) -0.0013(11)
C4 0.0261(18) 0.0302(18) 0.0187(16) 0.0034(14) 0.0081(13) -0.0005(14)
N4 0.0186(13) 0.0223(14) 0.0161(13) -0.0006(11) 0.0025(10) -0.0013(11)
C5 0.0226(17) 0.0303(18) 0.0144(15) 0.0022(13) 0.0036(13) 0.0010(14)
N5 0.0172(14) 0.0198(14) 0.0282(15) -0.0018(12) 0.0048(11) -0.0005(11)
C6 0.0251(17) 0.0322(19) 0.0144(15) -0.0008(13) 0.0037(13) -0.0022(15)
C7 0.0197(16) 0.0254(17) 0.0197(16) -0.0018(13) 0.0007(13) 0.0000(13)
C8 0.0225(17) 0.034(2) 0.0234(17) -0.0081(15) -0.0001(14) -0.0015(15)
C9 0.0195(16) 0.0263(18) 0.0283(18) -0.0068(14) 0.0023(14) 0.0007(14)
C10 0.0177(15) 0.0180(15) 0.0243(17) -0.0003(13) 0.0014(13) -0.0004(12)
C11 0.0192(16) 0.0209(16) 0.0280(17) 0.0032(13) 0.0063(13) -0.0003(13)
C12 0.0234(17) 0.0202(16) 0.0242(17) 0.0057(13) 0.0089(13) 0.0006(13)
C13 0.0271(18) 0.0252(18) 0.0269(18) 0.0071(14) 0.0117(14) 0.0001(14)
C14 0.0325(19) 0.0265(18) 0.0240(18) 0.0045(14) 0.0137(15) 0.0006(15)
C15 0.0297(18) 0.0214(16) 0.0167(15) 0.0018(13) 0.0093(13) 0.0002(14)
C16 0.0319(19) 0.0268(18) 0.0145(15) -0.0002(13) 0.0044(13) 0.0004(14)
C17 0.0265(17) 0.0231(17) 0.0159(15) 0.0001(13) 0.0016(13) 0.0015(14)
C18 0.0317(19) 0.0307(19) 0.0176(16) -0.0034(14) -0.0019(14) 0.0001(15)
C19 0.0212(17) 0.0280(18) 0.0226(17) -0.0036(14) -0.0028(13) -0.0008(14)
C20 0.0170(15) 0.0207(16) 0.0206(16) -0.0016(12) -0.0001(12) 0.0007(12)
C21 0.0250(17) 0.0206(17) 0.0267(18) -0.0007(13) 0.0061(14) 0.0003(13)
C22 0.032(2) 0.0243(18) 0.038(2) -0.0018(16) 0.0124(17) -0.0062(16)
C23 0.025(2) 0.035(2) 0.059(3) -0.010(2) 0.0158(19) -0.0075(17)
C24 0.0193(18) 0.034(2) 0.075(3) -0.002(2) 0.014(2) 0.0035(16)
C25 0.0221(18) 0.0241(19) 0.051(3) 0.0022(17) 0.0066(17) 0.0023(14)
C26 0.037(2) 0.045(2) 0.0175(17) 0.0000(16) 0.0108(15) -0.0022(18)
C27 0.052(3) 0.057(3) 0.027(2) -0.014(2) 0.0213(19) -0.013(2)
C28 0.047(3) 0.071(3) 0.0204(19) 0.014(2) 0.0038(18) -0.004(2)
C29 0.047(3) 0.054(3) 0.0246(19) 0.0029(18) 0.0197(18) -0.007(2)
C30 0.0221(18) 0.045(2) 0.042(2) -0.0195(19) 0.0068(16) -0.0131(17)
C31 0.046(3) 0.037(3) 0.085(4) -0.017(3) 0.025(3) -0.020(2)
C32 0.0210(19) 0.072(3) 0.038(2) -0.014(2) 0.0033(17) 0.000(2)
C33 0.033(2) 0.101(5) 0.057(3) -0.048(3) 0.009(2) -0.029(3)
C34 0.046(3) 0.052(3) 0.0221(19) 0.0026(18) 0.0149(17) -0.011(2)
C35 0.096(5) 0.078(4) 0.046(3) -0.030(3) 0.044(3) -0.029(4)
C36 0.073(4) 0.092(5) 0.033(3) 0.025(3) 0.007(3) -0.012(4)
C37 0.068(4) 0.088(5) 0.036(3) -0.002(3) 0.028(3) -0.028(3)
C38 0.045(3) 0.069(3) 0.038(2) -0.025(2) 0.009(2) -0.029(3)
C39 0.069(4) 0.052(3) 0.055(3) -0.009(3) 0.008(3) -0.013(3)
C40 0.042(3) 0.100(6) 0.091(5) -0.025(5) -0.005(3) -0.013(3)
C41 0.057(3) 0.056(3) 0.029(2) -0.007(2) -0.007(2) -0.025(2)
B2 0.046(8) 0.039(6) 0.055(7) -0.001(6) 0.027(6) -0.014(5)
F3 0.041(3) 0.124(6) 0.058(3) -0.010(3) 0.017(2) -0.038(3)
F4 0.057(3) 0.276(12) 0.045(3) 0.042(5) -0.001(3) -0.060(5)
F5 0.064(4) 0.051(4) 0.215(11) 0.055(6) 0.073(6) 0.000(3)
F6 0.097(6) 0.057(4) 0.152(8) -0.037(4) -0.053(5) 0.034(4)
B2A 0.029(8) 0.051(12) 0.078(15) 0.030(12) 0.013(10) -0.011(10)
F3A 0.063(7) 0.084(9) 0.099(10) 0.006(7) -0.015(7) 0.013(6)
F4A 0.063(7) 0.075(7) 0.050(6) -0.009(5) 0.028(5) -0.026(6)
F5A 0.045(5) 0.034(5) 0.069(6) 0.011(4) 0.035(5) -0.016(4)
F6A 0.053(5) 0.031(4) 0.024(3) -0.010(3) 0.021(4) -0.015(4)
Cl3 0.1378(19) 0.0859(13) 0.0546(10) -0.0146(9) -0.0011(11) -0.0317(13)
Cl4 0.131(2) 0.0931(15) 0.1151(18) 0.0043(13) 0.0821(16) 0.0147(14)
C44 0.146(8) 0.098(6) 0.067(5) -0.020(4) 0.058(5) -0.022(6)
Cl1 0.0870(13) 0.1123(16) 0.0645(10) -0.0123(10) 0.0174(9) 0.0440(12)
Cl2 0.1371(18) 0.0572(9) 0.0553(9) 0.0067(7) 0.0196(10) -0.0022(10)
C42 0.085(4) 0.050(3) 0.056(3) 0.012(3) 0.031(3) 0.010(3)
O2 0.086(5) 0.061(4) 0.048(4) 0.010(3) 0.008(3) 0.029(4)

loop_
_atom_type_symbol
_atom_type_description
_atom_type_scat_dispersion_real
_atom_type_scat_dispersion_imag
_atom_type_scat_source
C C 0.0033 0.0016 'International Tables Vol C Tables 4.2.6.8 and 6.1.1.4'
H H 0.0000 0.0000 'International Tables Vol C Tables 4.2.6.8 and 6.1.1.4'
B B 0.0013 0.0007 'International Tables Vol C Tables 4.2.6.8 and 6.1.1.4'
Cl Cl 0.1484 0.1585 'International Tables Vol C Tables 4.2.6.8 and 6.1.1.4'
F F 0.0171 0.0103 'International Tables Vol C Tables 4.2.6.8 and 6.1.1.4'
N N 0.0061 0.0033 'International Tables Vol C Tables 4.2.6.8 and 6.1.1.4'
O O 0.0106 0.0060 'International Tables Vol C Tables 4.2.6.8 and 6.1.1.4'
Zn Zn 0.2839 1.4301 'International Tables Vol C Tables 4.2.6.8 and 6.1.1.4'

loop_
_geom_angle_atom_site_label_1
_geom_angle_atom_site_label_2
_geom_angle_atom_site_label_3
_geom_angle
H1A O1 H1B 100.7
Zn O1 H1A 113.2
Zn O1 H1B 113.5
N1 Zn O1 93.78(11)
N1 Zn N2 89.45(11)
N1 Zn N4 88.22(11)
N2 Zn O1 95.76(11)
N2 Zn N4 168.24(12)
N3 Zn O1 100.50(11)
N3 Zn N1 165.70(12)
N3 Zn N2 88.60(11)
N3 Zn N4 90.83(11)
N4 Zn O1 95.89(11)
C2 C1 N5 110.2(3)
C20 C1 C2 130.0(3)
C20 C1 N5 119.7(3)
C2 N1 Zn 125.4(2)
C2 N1 C5 107.0(3)
C5 N1 Zn 127.4(2)
C1 C2 C3 124.8(3)
N1 C2 C1 126.0(3)
N1 C2 C3 109.2(3)
C7 N2 Zn 125.2(2)
C7 N2 C10 106.4(3)
C10 N2 Zn 128.3(2)
C2 C3 H3 125.7
C4 C3 C2 108.7(3)
C4 C3 H3 125.7
C12 N3 Zn 125.6(2)
C12 N3 C15 106.4(3)
C15 N3 Zn 127.6(2)
C3 C4 C5 105.1(3)
C3 C4 C26 126.7(3)
C5 C4 C26 128.1(3)
C17 N4 Zn 122.2(2)
C17 N4 C20 106.6(3)
C20 N4 Zn 130.3(2)
N1 C5 C4 110.1(3)
N1 C5 C6 123.6(3)
C6 C5 C4 126.3(3)
C21 N5 C1 118.9(3)
C25 N5 C1 119.1(3)
C25 N5 C21 121.4(3)
C5 C6 H6 116.2
C5 C6 C7 127.5(3)
C7 C6 H6 116.2
N2 C7 C6 125.9(3)
N2 C7 C8 110.0(3)
C6 C7 C8 124.0(3)
C7 C8 H8 125.9
C9 C8 C7 108.3(3)
C9 C8 H8 125.9
C8 C9 C10 105.1(3)
C8 C9 C30 128.1(4)
C10 C9 C30 126.8(3)
N2 C10 C9 110.2(3)
N2 C10 C11 122.8(3)
C11 C10 C9 127.0(3)
C10 C11 H11 116.5
C12 C11 C10 126.9(3)
C12 C11 H11 116.5
N3 C12 C11 126.9(3)
N3 C12 C13 109.6(3)
C11 C12 C13 123.5(3)
C12 C13 H13 125.8
C14 C13 C12 108.5(3)
C14 C13 H13 125.8
C13 C14 C15 105.4(3)
C13 C14 C34 125.6(4)
C15 C14 C34 129.0(4)
N3 C15 C14 110.1(3)
N3 C15 C16 122.3(3)
C16 C15 C14 127.6(3)
C15 C16 H16 116.0
C15 C16 C17 128.0(3)
C17 C16 H16 116.0
N4 C17 C16 128.2(3)
N4 C17 C18 110.0(3)
C16 C17 C18 121.7(3)
C17 C18 H18 125.3
C19 C18 C17 109.3(3)
C19 C18 H18 125.3
C18 C19 C20 104.0(3)
C18 C19 C38 121.0(4)
C20 C19 C38 134.3(4)
C1 C20 C19 132.5(3)
N4 C20 C1 117.6(3)
N4 C20 C19 109.8(3)
N5 C21 H21 119.9
N5 C21 C22 120.3(4)
C22 C21 H21 119.9
C21 C22 H22 120.4
C21 C22 C23 119.2(4)
C23 C22 H22 120.4
C22 C23 H23 120.3
C24 C23 C22 119.5(4)
C24 C23 H23 120.3
C23 C24 H24 120.1
C23 C24 C25 119.9(4)
C25 C24 H24 120.1
N5 C25 C24 119.7(4)
N5 C25 H25 120.1
C24 C25 H25 120.1
C4 C26 C27 110.7(3)
C4 C26 C28 110.5(4)
C4 C26 C29 108.9(3)
C27 C26 C29 107.7(4)
C28 C26 C27 110.9(4)
C28 C26 C29 108.0(4)
C26 C27 H27A 109.5
C26 C27 H27B 109.5
C26 C27 H27C 109.5
H27A C27 H27B 109.5
H27A C27 H27C 109.5
H27B C27 H27C 109.5
C26 C28 H28A 109.5
C26 C28 H28B 109.5
C26 C28 H28C 109.5
H28A C28 H28B 109.5
H28A C28 H28C 109.5
H28B C28 H28C 109.5
C26 C29 H29A 109.5
C26 C29 H29B 109.5
C26 C29 H29C 109.5
H29A C29 H29B 109.5
H29A C29 H29C 109.5
H29B C29 H29C 109.5
C9 C30 C31 110.8(4)
C9 C30 C32 110.5(4)
C9 C30 C33 108.9(4)
C31 C30 C32 110.3(4)
C31 C30 C33 109.0(5)
C33 C30 C32 107.2(4)
C30 C31 H31A 109.5
C30 C31 H31B 109.5
C30 C31 H31C 109.5
H31A C31 H31B 109.5
H31A C31 H31C 109.5
H31B C31 H31C 109.5
C30 C32 H32A 109.5
C30 C32 H32B 109.5
C30 C32 H32C 109.5
H32A C32 H32B 109.5
H32A C32 H32C 109.5
H32B C32 H32C 109.5
C30 C33 H33A 109.5
C30 C33 H33B 109.5
C30 C33 H33C 109.5
H33A C33 H33B 109.5
H33A C33 H33C 109.5
H33B C33 H33C 109.5
C14 C34 C35 110.7(4)
C14 C34 C37 108.6(4)
C35 C34 C37 107.7(5)
C36 C34 C14 110.5(4)
C36 C34 C35 111.6(5)
C36 C34 C37 107.6(5)
C34 C35 H35A 109.5
C34 C35 H35B 109.5
C34 C35 H35C 109.5
H35A C35 H35B 109.5
H35A C35 H35C 109.5
H35B C35 H35C 109.5
C34 C36 H36A 109.5
C34 C36 H36B 109.5
C34 C36 H36C 109.5
H36A C36 H36B 109.5
H36A C36 H36C 109.5
H36B C36 H36C 109.5
C34 C37 H37A 109.5
C34 C37 H37B 109.5
C34 C37 H37C 109.5
H37A C37 H37B 109.5
H37A C37 H37C 109.5
H37B C37 H37C 109.5
C19 C38 C39 105.4(4)
C40 C38 C19 119.5(5)
C40 C38 C39 107.2(5)
C40 C38 C41 111.1(5)
C41 C38 C19 109.9(4)
C41 C38 C39 102.0(5)
C38 C39 H39A 109.5
C38 C39 H39B 109.5
C38 C39 H39C 109.5
H39A C39 H39B 109.5
H39A C39 H39C 109.5
H39B C39 H39C 109.5
C38 C40 H40A 109.5
C38 C40 H40B 109.5
C38 C40 H40C 109.5
H40A C40 H40B 109.5
H40A C40 H40C 109.5
H40B C40 H40C 109.5
C38 C41 H41A 109.5
C38 C41 H41B 109.5
C38 C41 H41C 109.5
H41A C41 H41B 109.5
H41A C41 H41C 109.5
H41B C41 H41C 109.5
F3 B2 F4 109.5
F3 B2 F6 109.5
F5 B2 F3 109.5
F5 B2 F4 109.5
F5 B2 F6 109.5
F6 B2 F4 109.4
F4A B2A F3A 108.2(17)
F4A B2A F6A 106(2)
F5A B2A F3A 119(3)
F5A B2A F4A 111(3)
F5A B2A F6A 110.0(18)
F6A B2A F3A 101(2)
Cl3 C44 Cl4 114.5(5)
Cl3 C44 H44A 108.6
Cl3 C44 H44B 108.6
Cl4 C44 H44A 108.6
Cl4 C44 H44B 108.6
H44A C44 H44B 107.6
Cl1 C42 Cl2 114.9(3)
Cl1 C42 H42A 108.5
Cl1 C42 H42B 108.5
Cl2 C42 H42A 108.5
Cl2 C42 H42B 108.5
H42A C42 H42B 107.5

loop_
_geom_bond_atom_site_label_1
_geom_bond_atom_site_label_2
_geom_bond_distance
O1 H1A 0.9495
O1 H1B 0.9487
O1 Zn 2.189(3)
Zn N1 2.052(3)
Zn N2 2.080(3)
Zn N3 2.049(3)
Zn N4 2.081(3)
C1 C2 1.408(5)
C1 N5 1.466(4)
C1 C20 1.400(5)
N1 C2 1.360(4)
N1 C5 1.377(4)
C2 C3 1.443(5)
N2 C7 1.359(4)
N2 C10 1.370(4)
C3 H3 0.9500
C3 C4 1.358(5)
N3 C12 1.367(5)
N3 C15 1.375(4)
C4 C5 1.459(5)
C4 C26 1.521(5)
N4 C17 1.359(4)
N4 C20 1.379(4)
C5 C6 1.392(5)
N5 C21 1.354(5)
N5 C25 1.342(5)
C6 H6 0.9500
C6 C7 1.395(5)
C7 C8 1.438(5)
C8 H8 0.9500
C8 C9 1.353(6)
C9 C10 1.467(5)
C9 C30 1.509(5)
C10 C11 1.394(5)
C11 H11 0.9500
C11 C12 1.387(5)
C12 C13 1.438(5)
C13 H13 0.9500
C13 C14 1.352(6)
C14 C15 1.461(5)
C14 C34 1.517(5)
C15 C16 1.387(5)
C16 H16 0.9500
C16 C17 1.396(5)
C17 C18 1.429(5)
C18 H18 0.9500
C18 C19 1.359(6)
C19 C20 1.485(5)
C19 C38 1.535(6)
C21 H21 0.9500
C21 C22 1.372(5)
C22 H22 0.9500
C22 C23 1.389(6)
C23 H23 0.9500
C23 C24 1.375(7)
C24 H24 0.9500
C24 C25 1.382(6)
C25 H25 0.9500
C26 C27 1.541(7)
C26 C28 1.534(7)
C26 C29 1.543(6)
C27 H27A 0.9800
C27 H27B 0.9800
C27 H27C 0.9800
C28 H28A 0.9800
C28 H28B 0.9800
C28 H28C 0.9800
C29 H29A 0.9800
C29 H29B 0.9800
C29 H29C 0.9800
C30 C31 1.529(8)
C30 C32 1.543(6)
C30 C33 1.542(7)
C31 H31A 0.9800
C31 H31B 0.9800
C31 H31C 0.9800
C32 H32A 0.9800
C32 H32B 0.9800
C32 H32C 0.9800
C33 H33A 0.9800
C33 H33B 0.9800
C33 H33C 0.9800
C34 C35 1.534(8)
C34 C36 1.504(8)
C34 C37 1.552(7)
C35 H35A 0.9800
C35 H35B 0.9800
C35 H35C 0.9800
C36 H36A 0.9800
C36 H36B 0.9800
C36 H36C 0.9800
C37 H37A 0.9800
C37 H37B 0.9800
C37 H37C 0.9800
C38 C39 1.653(9)
C38 C40 1.467(9)
C38 C41 1.527(7)
C39 H39A 0.9800
C39 H39B 0.9800
C39 H39C 0.9800
C40 H40A 0.9800
C40 H40B 0.9800
C40 H40C 0.9800
C41 H41A 0.9800
C41 H41B 0.9800
C41 H41C 0.9800
B2 F3 1.4018
B2 F4 1.4033
B2 F5 1.4008
B2 F6 1.4026
B2A F3A 1.45(4)
B2A F4A 1.36(3)
B2A F5A 1.29(3)
B2A F6A 1.42(3)
Cl3 C44 1.716(8)
Cl4 C44 1.735(8)
C44 H44A 0.9900
C44 H44B 0.9900
Cl1 C42 1.734(6)
Cl2 C42 1.738(6)
C42 H42A 0.9900
C42 H42B 0.9900

loop_
_geom_torsion_atom_site_label_1
_geom_torsion_atom_site_label_2
_geom_torsion_atom_site_label_3
_geom_torsion_atom_site_label_4
_geom_torsion
Zn N1 C2 C1 -1.7(5)
Zn N1 C2 C3 176.6(2)
Zn N1 C5 C4 -176.5(2)
Zn N1 C5 C6 3.2(5)
Zn N2 C7 C6 -6.9(5)
Zn N2 C7 C8 176.3(2)
Zn N2 C10 C9 -176.5(2)
Zn N2 C10 C11 4.2(5)
Zn N3 C12 C11 -8.8(5)
Zn N3 C12 C13 172.8(2)
Zn N3 C15 C14 -172.7(2)
Zn N3 C15 C16 7.5(5)
Zn N4 C17 C16 -8.4(5)
Zn N4 C17 C18 168.4(2)
Zn N4 C20 C1 17.4(5)
Zn N4 C20 C19 -165.0(2)
C1 C2 C3 C4 177.6(3)
C1 N5 C21 C22 172.4(3)
C1 N5 C25 C24 -172.9(4)
N1 C2 C3 C4 -0.7(4)
N1 C5 C6 C7 3.6(6)
C2 C1 N5 C21 -78.5(4)
C2 C1 N5 C25 93.2(4)
C2 C1 C20 N4 -3.9(6)
C2 C1 C20 C19 179.2(4)
C2 N1 C5 C4 -1.2(4)
C2 N1 C5 C6 178.6(4)
C2 C3 C4 C5 0.0(4)
C2 C3 C4 C26 -178.1(4)
N2 C7 C8 C9 0.9(4)
N2 C10 C11 C12 1.5(6)
C3 C4 C5 N1 0.7(4)
C3 C4 C5 C6 -179.0(4)
C3 C4 C26 C27 -122.0(5)
C3 C4 C26 C28 114.7(5)
C3 C4 C26 C29 -3.8(6)
N3 C12 C13 C14 0.6(4)
N3 C15 C16 C17 -2.6(6)
C4 C5 C6 C7 -176.7(4)
N4 C17 C18 C19 -1.5(5)
C5 N1 C2 C1 -177.1(3)
C5 N1 C2 C3 1.1(4)
C5 C4 C26 C27 60.4(6)
C5 C4 C26 C28 -62.9(6)
C5 C4 C26 C29 178.6(4)
C5 C6 C7 N2 -1.6(7)
C5 C6 C7 C8 174.8(4)
N5 C1 C2 N1 178.8(3)
N5 C1 C2 C3 0.8(5)
N5 C1 C20 N4 173.1(3)
N5 C1 C20 C19 -3.9(6)
N5 C21 C22 C23 0.4(6)
C6 C7 C8 C9 -176.0(4)
C7 N2 C10 C9 0.4(4)
C7 N2 C10 C11 -178.8(3)
C7 C8 C9 C10 -0.6(4)
C7 C8 C9 C30 178.6(4)
C8 C9 C10 N2 0.1(4)
C8 C9 C10 C11 179.3(4)
C8 C9 C30 C31 -117.4(5)
C8 C9 C30 C32 120.0(5)
C8 C9 C30 C33 2.5(7)
C9 C10 C11 C12 -177.6(4)
C10 N2 C7 C6 176.0(4)
C10 N2 C7 C8 -0.8(4)
C10 C9 C30 C31 61.6(5)
C10 C9 C30 C32 -61.0(6)
C10 C9 C30 C33 -178.5(4)
C10 C11 C12 N3 1.0(6)
C10 C11 C12 C13 179.1(4)
C11 C12 C13 C14 -177.8(4)
C12 N3 C15 C14 0.7(4)
C12 N3 C15 C16 -179.0(3)
C12 C13 C14 C15 -0.2(4)
C12 C13 C14 C34 179.5(4)
C13 C14 C15 N3 -0.3(4)
C13 C14 C15 C16 179.4(4)
C13 C14 C34 C35 120.1(5)
C13 C14 C34 C36 -115.7(5)
C13 C14 C34 C37 2.1(7)
C14 C15 C16 C17 177.7(4)
C15 N3 C12 C11 177.5(4)
C15 N3 C12 C13 -0.8(4)
C15 C14 C34 C35 -60.3(6)
C15 C14 C34 C36 63.8(6)
C15 C14 C34 C37 -178.4(5)
C15 C16 C17 N4 3.5(7)
C15 C16 C17 C18 -172.9(4)
C16 C17 C18 C19 175.5(4)
C17 N4 C20 C1 -173.8(3)
C17 N4 C20 C19 3.8(4)
C17 C18 C19 C20 3.6(4)
C17 C18 C19 C38 -168.3(4)
C18 C19 C20 C1 172.5(4)
C18 C19 C20 N4 -4.6(4)
C18 C19 C38 C39 110.8(5)
C18 C19 C38 C40 -128.6(6)
C18 C19 C38 C41 1.7(7)
C20 C1 C2 N1 -4.0(6)
C20 C1 C2 C3 178.0(4)
C20 C1 N5 C21 104.0(4)
C20 C1 N5 C25 -84.3(4)
C20 N4 C17 C16 -178.3(4)
C20 N4 C17 C18 -1.5(4)
C20 C19 C38 C39 -58.2(6)
C20 C19 C38 C40 62.4(8)
C20 C19 C38 C41 -167.3(4)
C21 N5 C25 C24 -1.4(6)
C21 C22 C23 C24 -1.3(7)
C22 C23 C24 C25 0.8(8)
C23 C24 C25 N5 0.6(7)
C25 N5 C21 C22 0.9(6)
C26 C4 C5 N1 178.8(4)
C26 C4 C5 C6 -1.0(7)
C30 C9 C10 N2 -179.1(4)
C30 C9 C10 C11 0.1(6)
C34 C14 C15 N3 -180.0(4)
C34 C14 C15 C16 -0.3(7)
C38 C19 C20 C1 -17.2(8)
C38 C19 C20 N4 165.7(5)
